data_4037815
loop_
_publ_author_name
'Xu, Xingyu'
'Huang, Shiqing'
'Zhang, Zengyu'
'Cao, Lei'
'Yan, Xiaoyu'

_publ_section_title
;
 Halogen-bonding-induced diverse aggregation of
 4,5-diiodo-1,2,3-triazolium salts with different anions
;
_journal_name_full 'Beilstein Journal of Organic Chemistry'
_journal_page_first 78
_journal_page_last 87
_journal_paper_doi 10.3762/bjoc.16.10
_journal_volume 16
_journal_year 2020
_chemical_formula_moiety 'C20 H22 I2 N3, C H2 Cl2, C2 H3 O2'
_chemical_formula_sum 'C23 H27 Cl2 I2 N3 O2'
_chemical_formula_weight 702.17
_space_group_crystal_system monoclinic
_space_group_IT_number 14
_space_group_name_Hall '-P 2ybc'
_space_group_name_H-M_alt 'P 1 21/c 1'
_atom_sites_solution_hydrogens geom
_audit_creation_date 2018-09-02
_audit_creation_method
;
Olex2 1.2
(compiled 2018.05.29 svn.r3508 for OlexSys, GUI svn.r5506)
;
_cell_angle_alpha 90
_cell_angle_beta 107.515(3)
_cell_angle_gamma 90
_cell_formula_units_Z 4
_cell_length_a 11.9179(10)
_cell_length_b 27.124(2)
_cell_length_c 8.6997(7)
_cell_measurement_reflns_used 9767
_cell_measurement_temperature 150(2)
_cell_measurement_theta_max 30.535
_cell_measurement_theta_min 2.567
_cell_volume 2681.9(4)
_computing_cell_refinement 'SAINT V8.38A (?, 2016)'
_computing_data_reduction 'SAINT V8.38A (?, 2016)'
_computing_molecular_graphics 'Olex2 (Dolomanov et al., 2009)'
_computing_publication_material 'Olex2 (Dolomanov et al., 2009)'
_computing_structure_refinement 'XL (Sheldrick, 2008)'
_computing_structure_solution 'SHELXT 2014/5 (Sheldrick, 2014)'
_diffrn_ambient_temperature 150.0
_diffrn_measured_fraction_theta_full 0.997
_diffrn_measured_fraction_theta_max 0.997
_diffrn_measurement_device_type 'Bruker APEX-II CCD'
_diffrn_measurement_method '\f and \w scans'
_diffrn_radiation_type MoK\a
_diffrn_radiation_wavelength 0.71073
_diffrn_reflns_av_R_equivalents 0.0316
_diffrn_reflns_av_unetI/netI 0.0255
_diffrn_reflns_Laue_measured_fraction_full 0.997
_diffrn_reflns_Laue_measured_fraction_max 0.997
_diffrn_reflns_limit_h_max 12
_diffrn_reflns_limit_h_min -17
_diffrn_reflns_limit_k_max 38
_diffrn_reflns_limit_k_min -38
_diffrn_reflns_limit_l_max 12
_diffrn_reflns_limit_l_min -12
_diffrn_reflns_number 37189
_diffrn_reflns_point_group_measured_fraction_full 0.997
_diffrn_reflns_point_group_measured_fraction_max 0.997
_diffrn_reflns_theta_full 25.242
_diffrn_reflns_theta_max 30.547
_diffrn_reflns_theta_min 2.338
_diffrn_standards_number 0
_exptl_absorpt_coefficient_mu 2.568
_exptl_absorpt_correction_T_max 0.7461
_exptl_absorpt_correction_T_min 0.5709
_exptl_absorpt_correction_type multi-scan
_exptl_absorpt_process_details
'SADABS-2016/2 (Bruker,2016/2) was used for absorption correction. wR2(int) was 0.0860 before and 0.0458 after correction. The Ratio of minimum to maximum transmission is 0.7652. The \l/2 correction factor is Not present.'
_exptl_crystal_colour 'clear light colourless'
_exptl_crystal_colour_lustre clear
_exptl_crystal_colour_modifier light
_exptl_crystal_colour_primary colourless
_exptl_crystal_density_diffrn 1.739
_exptl_crystal_description block
_exptl_crystal_F_000 1368
_exptl_crystal_size_max 0.46
_exptl_crystal_size_mid 0.35
_exptl_crystal_size_min 0.31
_refine_diff_density_max 1.160
_refine_diff_density_min -0.963
_refine_diff_density_rms 0.095
_refine_ls_extinction_method none
_refine_ls_goodness_of_fit_ref 1.117
_refine_ls_hydrogen_treatment constr
_refine_ls_matrix_type full
_refine_ls_number_parameters 296
_refine_ls_number_reflns 8206
_refine_ls_number_restraints 0
_refine_ls_restrained_S_all 1.117
_refine_ls_R_factor_all 0.0321
_refine_ls_R_factor_gt 0.0258
_refine_ls_shift/su_max 0.001
_refine_ls_shift/su_mean 0.000
_refine_ls_structure_factor_coef Fsqd
_refine_ls_weighting_details 'w=1/[\s^2^(Fo^2^)+(0.0179P)^2^+3.0924P] where P=(Fo^2^+2Fc^2^)/3'
_refine_ls_weighting_scheme calc
_refine_ls_wR_factor_gt 0.0563
_refine_ls_wR_factor_ref 0.0582
_reflns_Friedel_coverage 0.000
_reflns_number_gt 7324
_reflns_number_total 8206
_reflns_threshold_expression 'I > 2\s(I)'
_cod_data_source_file mo_XXY201808311_0ma_a.cif
_cod_data_source_block mo_xxy201808311_0ma_a
_cod_depositor_comments 'Adding full bibliography for 4037807--4037815.cif.'
_cod_database_code 4037815
_shelx_shelxl_version_number 2016/6
_shelx_space_group_comment
;
The symmetry employed for this shelxl refinement is uniquely defined
by the following loop, which should always be used as a source of
symmetry information in preference to the above space-group names.
They are only intended as comments.
;
_shelx_estimated_absorpt_t_max 0.503
_shelx_estimated_absorpt_t_min 0.385
_olex2_refinement_description
;
1. Fixed Uiso
 At 1.2 times of:
  All C(H) groups, All C(H,H) groups
 At 1.5 times of:
  All C(H,H,H) groups
2.a Secondary CH2 refined with riding coordinates:
 C23(H23A,H23B)
2.b Aromatic/amide H refined with riding coordinates:
 C7(H7), C5(H5), C11(H11), C13(H13)
2.c Idealised Me refined as rotating group:
 C18(H18A,H18B,H18C), C20(H20A,H20B,H20C), C15(H15A,H15B,H15C), C19(H19A,H19B,
 H19C), C17(H17A,H17B,H17C), C22(H22A,H22B,H22C), C16(H16A,H16B,H16C)
;
_olex2_submission_special_instructions 'No special instructions were received'

loop_
_space_group_symop_operation_xyz
'x, y, z'
'-x, y+1/2, -z+1/2'
'-x, -y, -z'
'x, -y-1/2, z-1/2'

loop_
_atom_site_label
_atom_site_type_symbol
_atom_site_fract_x
_atom_site_fract_y
_atom_site_fract_z
_atom_site_U_iso_or_equiv
_atom_site_adp_type
_atom_site_occupancy
_atom_site_site_symmetry_order
_atom_site_calc_flag
_atom_site_refinement_flags_posn
I1 I 0.13926(2) 0.58969(2) 0.20327(2) 0.01957(4) Uani 1 1 d .
I2 I 0.19505(2) 0.45044(2) 0.38896(2) 0.01855(4) Uani 1 1 d .
Cl2 Cl 0.33322(8) 0.27181(3) 0.69696(11) 0.0526(2) Uani 1 1 d .
Cl1 Cl 0.12741(9) 0.32677(4) 0.71428(13) 0.0661(3) Uani 1 1 d .
N3 N 0.30340(16) 0.52573(6) 0.6586(2) 0.0169(3) Uani 1 1 d .
O2 O 0.15298(16) 0.36393(6) 0.2718(2) 0.0298(4) Uani 1 1 d .
N2 N 0.33025(17) 0.57251(6) 0.6994(2) 0.0190(3) Uani 1 1 d .
O1 O -0.00035(17) 0.39393(6) 0.0832(2) 0.0311(4) Uani 1 1 d .
N1 N 0.28721(17) 0.59653(6) 0.5602(2) 0.0188(3) Uani 1 1 d .
C2 C 0.24543(19) 0.51944(7) 0.4988(2) 0.0182(4) Uani 1 1 d .
C1 C 0.23329(19) 0.56633(8) 0.4345(2) 0.0178(4) Uani 1 1 d .
C3 C 0.33087(19) 0.48737(7) 0.7802(2) 0.0173(4) Uani 1 1 d .
C7 C 0.4586(2) 0.42469(8) 0.9221(3) 0.0204(4) Uani 1 1 d .
H7 H 0.532535 0.408369 0.950924 0.024 Uiso 1 1 calc R
C8 C 0.44027(19) 0.46491(8) 0.8177(2) 0.0180(4) Uani 1 1 d .
C4 C 0.2414(2) 0.47360(8) 0.8445(3) 0.0205(4) Uani 1 1 d .
C21 C 0.0669(2) 0.35929(8) 0.1461(3) 0.0219(4) Uani 1 1 d .
C9 C 0.3020(2) 0.64942(7) 0.5579(3) 0.0185(4) Uani 1 1 d .
C5 C 0.2642(2) 0.43307(8) 0.9479(3) 0.0226(4) Uani 1 1 d .
H5 H 0.205515 0.422400 0.993939 0.027 Uiso 1 1 calc R
C6 C 0.3708(2) 0.40779(8) 0.9854(3) 0.0218(4) Uani 1 1 d .
C18 C 0.1253(2) 0.50022(9) 0.8023(3) 0.0296(5) Uani 1 1 d .
H18A H 0.139142 0.535856 0.811707 0.044 Uiso 1 1 calc GR
H18B H 0.081782 0.490003 0.876289 0.044 Uiso 1 1 calc GR
H18C H 0.079309 0.492121 0.691463 0.044 Uiso 1 1 calc GR
C20 C 0.5342(2) 0.48285(8) 0.7485(3) 0.0243(5) Uani 1 1 d .
H20A H 0.507178 0.479101 0.630980 0.036 Uiso 1 1 calc GR
H20B H 0.606054 0.463449 0.793284 0.036 Uiso 1 1 calc GR
H20C H 0.550764 0.517683 0.775939 0.036 Uiso 1 1 calc GR
C10 C 0.2201(2) 0.67889(9) 0.5989(3) 0.0250(5) Uani 1 1 d .
C12 C 0.3303(2) 0.74981(8) 0.5526(3) 0.0257(5) Uani 1 1 d .
C11 C 0.2374(2) 0.72963(9) 0.5962(3) 0.0283(5) Uani 1 1 d .
H11 H 0.183966 0.751042 0.625149 0.034 Uiso 1 1 calc R
C13 C 0.4095(2) 0.71854(8) 0.5126(3) 0.0243(5) Uani 1 1 d .
H13 H 0.473225 0.732357 0.482891 0.029 Uiso 1 1 calc R
C14 C 0.3980(2) 0.66757(8) 0.5148(3) 0.0203(4) Uani 1 1 d .
C15 C 0.1191(3) 0.65687(11) 0.6449(4) 0.0405(7) Uani 1 1 d .
H15A H 0.077429 0.633256 0.562067 0.061 Uiso 1 1 calc GR
H15B H 0.064874 0.683104 0.653923 0.061 Uiso 1 1 calc GR
H15C H 0.149023 0.639892 0.748628 0.061 Uiso 1 1 calc GR
C19 C 0.3902(3) 0.36243(9) 1.0900(3) 0.0321(6) Uani 1 1 d .
H19A H 0.364959 0.333202 1.022196 0.048 Uiso 1 1 calc GR
H19B H 0.344222 0.365070 1.166070 0.048 Uiso 1 1 calc GR
H19C H 0.473886 0.359511 1.149932 0.048 Uiso 1 1 calc GR
C17 C 0.4849(2) 0.63415(9) 0.4731(3) 0.0316(6) Uani 1 1 d .
H17A H 0.501487 0.605888 0.546721 0.047 Uiso 1 1 calc GR
H17B H 0.557893 0.652274 0.483414 0.047 Uiso 1 1 calc GR
H17C H 0.451947 0.622454 0.362033 0.047 Uiso 1 1 calc GR
C22 C 0.0459(3) 0.30916(10) 0.0723(4) 0.0404(7) Uani 1 1 d .
H22A H 0.115865 0.298344 0.044649 0.061 Uiso 1 1 calc GR
H22B H -0.021661 0.310257 -0.025428 0.061 Uiso 1 1 calc GR
H22C H 0.029678 0.285958 0.149363 0.061 Uiso 1 1 calc GR
C16 C 0.3464(3) 0.80493(9) 0.5504(4) 0.0373(6) Uani 1 1 d .
H16A H 0.277416 0.821343 0.566020 0.056 Uiso 1 1 calc GR
H16B H 0.355500 0.814851 0.446480 0.056 Uiso 1 1 calc GR
H16C H 0.416851 0.814425 0.637343 0.056 Uiso 1 1 calc GR
C23 C 0.2426(3) 0.32523(14) 0.6340(5) 0.0562(9) Uani 1 1 d .
H23A H 0.291223 0.355201 0.667529 0.067 Uiso 1 1 calc R
H23B H 0.211172 0.325455 0.514878 0.067 Uiso 1 1 calc R

loop_
_atom_site_aniso_label
_atom_site_aniso_U_11
_atom_site_aniso_U_22
_atom_site_aniso_U_33
_atom_site_aniso_U_23
_atom_site_aniso_U_13
_atom_site_aniso_U_12
I1 0.02040(7) 0.01803(6) 0.01782(6) 0.00314(5) 0.00204(5) -0.00128(5)
I2 0.01875(7) 0.01574(6) 0.01869(6) 0.00000(5) 0.00188(5) -0.00061(5)
Cl2 0.0468(5) 0.0493(4) 0.0610(5) 0.0106(4) 0.0150(4) 0.0033(4)
Cl1 0.0497(5) 0.0722(6) 0.0762(7) -0.0202(5) 0.0188(5) -0.0015(5)
N3 0.0161(9) 0.0159(7) 0.0166(8) 0.0020(6) 0.0018(7) -0.0013(6)
O2 0.0297(10) 0.0245(8) 0.0285(9) 0.0022(7) -0.0017(7) 0.0027(7)
N2 0.0209(9) 0.0156(8) 0.0188(8) 0.0018(6) 0.0033(7) -0.0018(7)
O1 0.0366(11) 0.0266(8) 0.0228(8) 0.0022(7) -0.0022(7) 0.0055(7)
N1 0.0202(9) 0.0159(8) 0.0189(8) 0.0021(6) 0.0037(7) -0.0022(7)
C2 0.0181(10) 0.0178(9) 0.0170(9) 0.0014(7) 0.0026(8) -0.0009(8)
C1 0.0172(10) 0.0172(9) 0.0176(9) 0.0016(7) 0.0030(8) -0.0017(8)
C3 0.0205(10) 0.0146(8) 0.0154(8) 0.0008(7) 0.0032(8) -0.0014(8)
C7 0.0227(11) 0.0178(9) 0.0184(9) -0.0003(7) 0.0026(8) 0.0045(8)
C8 0.0188(10) 0.0174(9) 0.0170(9) -0.0005(7) 0.0042(8) -0.0005(8)
C4 0.0215(11) 0.0189(9) 0.0210(10) 0.0002(8) 0.0063(9) -0.0013(8)
C21 0.0243(12) 0.0200(9) 0.0227(10) 0.0011(8) 0.0092(9) -0.0027(8)
C9 0.0211(11) 0.0144(8) 0.0175(9) 0.0012(7) 0.0020(8) -0.0014(8)
C5 0.0258(12) 0.0214(10) 0.0218(10) 0.0015(8) 0.0090(9) -0.0040(9)
C6 0.0287(12) 0.0177(9) 0.0168(9) 0.0012(7) 0.0035(9) -0.0009(8)
C18 0.0202(12) 0.0316(12) 0.0387(13) 0.0060(10) 0.0114(10) 0.0033(9)
C20 0.0232(12) 0.0222(10) 0.0296(11) 0.0001(9) 0.0111(10) 0.0002(9)
C10 0.0239(12) 0.0255(11) 0.0255(11) 0.0026(9) 0.0071(10) 0.0019(9)
C12 0.0360(14) 0.0160(9) 0.0225(10) -0.0010(8) 0.0049(10) 0.0013(9)
C11 0.0325(14) 0.0220(10) 0.0313(12) 0.0001(9) 0.0110(11) 0.0080(10)
C13 0.0314(13) 0.0185(9) 0.0254(11) -0.0005(8) 0.0119(10) -0.0050(9)
C14 0.0241(11) 0.0165(9) 0.0205(10) -0.0010(7) 0.0071(9) -0.0015(8)
C15 0.0323(15) 0.0390(15) 0.0581(19) 0.0045(13) 0.0256(14) 0.0018(12)
C19 0.0417(16) 0.0251(11) 0.0269(12) 0.0103(9) 0.0062(11) 0.0013(11)
C17 0.0362(14) 0.0211(10) 0.0450(15) -0.0028(10) 0.0238(13) 0.0002(10)
C22 0.0464(18) 0.0270(12) 0.0424(15) -0.0112(11) 0.0052(13) -0.0077(12)
C16 0.0542(19) 0.0165(10) 0.0400(14) -0.0012(10) 0.0124(14) 0.0008(11)
C23 0.050(2) 0.059(2) 0.054(2) 0.0227(17) 0.0089(17) 0.0044(17)

loop_
_atom_type_symbol
_atom_type_description
_atom_type_scat_dispersion_real
_atom_type_scat_dispersion_imag
_atom_type_scat_source
C C 0.0033 0.0016 'International Tables Vol C Tables 4.2.6.8 and 6.1.1.4'
H H 0.0000 0.0000 'International Tables Vol C Tables 4.2.6.8 and 6.1.1.4'
Cl Cl 0.1484 0.1585 'International Tables Vol C Tables 4.2.6.8 and 6.1.1.4'
I I -0.4742 1.8119 'International Tables Vol C Tables 4.2.6.8 and 6.1.1.4'
N N 0.0061 0.0033 'International Tables Vol C Tables 4.2.6.8 and 6.1.1.4'
O O 0.0106 0.0060 'International Tables Vol C Tables 4.2.6.8 and 6.1.1.4'

loop_
_geom_angle_atom_site_label_1
_geom_angle_atom_site_label_2
_geom_angle_atom_site_label_3
_geom_angle
N2 N3 C2 113.50(17)
N2 N3 C3 120.43(17)
C2 N3 C3 126.00(17)
N3 N2 N1 103.17(16)
N2 N1 C1 113.21(17)
N2 N1 C9 118.83(18)
C1 N1 C9 127.95(18)
N3 C2 I2 124.18(14)
N3 C2 C1 104.88(18)
C1 C2 I2 130.92(16)
N1 C1 I1 125.32(15)
N1 C1 C2 105.22(18)
C2 C1 I1 129.18(16)
C8 C3 N3 118.49(18)
C8 C3 C4 124.47(19)
C4 C3 N3 116.92(19)
C8 C7 H7 119.2
C8 C7 C6 121.6(2)
C6 C7 H7 119.2
C3 C8 C7 116.7(2)
C3 C8 C20 121.66(19)
C7 C8 C20 121.7(2)
C3 C4 C18 122.1(2)
C5 C4 C3 116.4(2)
C5 C4 C18 121.5(2)
O2 C21 C22 116.8(2)
O1 C21 O2 123.5(2)
O1 C21 C22 119.6(2)
C10 C9 N1 118.0(2)
C10 C9 C14 124.2(2)
C14 C9 N1 117.80(19)
C4 C5 H5 119.1
C6 C5 C4 121.8(2)
C6 C5 H5 119.1
C7 C6 C19 120.6(2)
C5 C6 C7 118.9(2)
C5 C6 C19 120.4(2)
C4 C18 H18A 109.5
C4 C18 H18B 109.5
C4 C18 H18C 109.5
H18A C18 H18B 109.5
H18A C18 H18C 109.5
H18B C18 H18C 109.5
C8 C20 H20A 109.5
C8 C20 H20B 109.5
C8 C20 H20C 109.5
H20A C20 H20B 109.5
H20A C20 H20C 109.5
H20B C20 H20C 109.5
C9 C10 C11 116.5(2)
C9 C10 C15 121.4(2)
C11 C10 C15 122.1(2)
C11 C12 C13 119.1(2)
C11 C12 C16 120.6(2)
C13 C12 C16 120.3(2)
C10 C11 H11 119.0
C12 C11 C10 121.9(2)
C12 C11 H11 119.0
C12 C13 H13 119.1
C12 C13 C14 121.8(2)
C14 C13 H13 119.1
C9 C14 C17 122.18(19)
C13 C14 C9 116.5(2)
C13 C14 C17 121.3(2)
C10 C15 H15A 109.5
C10 C15 H15B 109.5
C10 C15 H15C 109.5
H15A C15 H15B 109.5
H15A C15 H15C 109.5
H15B C15 H15C 109.5
C6 C19 H19A 109.5
C6 C19 H19B 109.5
C6 C19 H19C 109.5
H19A C19 H19B 109.5
H19A C19 H19C 109.5
H19B C19 H19C 109.5
C14 C17 H17A 109.5
C14 C17 H17B 109.5
C14 C17 H17C 109.5
H17A C17 H17B 109.5
H17A C17 H17C 109.5
H17B C17 H17C 109.5
C21 C22 H22A 109.5
C21 C22 H22B 109.5
C21 C22 H22C 109.5
H22A C22 H22B 109.5
H22A C22 H22C 109.5
H22B C22 H22C 109.5
C12 C16 H16A 109.5
C12 C16 H16B 109.5
C12 C16 H16C 109.5
H16A C16 H16B 109.5
H16A C16 H16C 109.5
H16B C16 H16C 109.5
Cl2 C23 H23A 109.2
Cl2 C23 H23B 109.2
Cl1 C23 Cl2 112.16(19)
Cl1 C23 H23A 109.2
Cl1 C23 H23B 109.2
H23A C23 H23B 107.9

loop_
_geom_bond_atom_site_label_1
_geom_bond_atom_site_label_2
_geom_bond_distance
I1 C1 2.085(2)
I2 C2 2.105(2)
Cl2 C23 1.792(4)
Cl1 C23 1.718(4)
N3 N2 1.330(2)
N3 C2 1.364(3)
N3 C3 1.450(3)
O2 C21 1.260(3)
N2 N1 1.334(2)
O1 C21 1.249(3)
N1 C1 1.363(3)
N1 C9 1.446(3)
C2 C1 1.379(3)
C3 C8 1.386(3)
C3 C4 1.396(3)
C7 H7 0.9500
C7 C8 1.394(3)
C7 C6 1.398(3)
C8 C20 1.504(3)
C4 C5 1.394(3)
C4 C18 1.505(3)
C21 C22 1.492(3)
C9 C10 1.388(3)
C9 C14 1.397(3)
C5 H5 0.9500
C5 C6 1.393(3)
C6 C19 1.506(3)
C18 H18A 0.9800
C18 H18B 0.9800
C18 H18C 0.9800
C20 H20A 0.9800
C20 H20B 0.9800
C20 H20C 0.9800
C10 C11 1.393(3)
C10 C15 1.502(4)
C12 C11 1.387(4)
C12 C13 1.388(3)
C12 C16 1.508(3)
C11 H11 0.9500
C13 H13 0.9500
C13 C14 1.390(3)
C14 C17 1.500(3)
C15 H15A 0.9800
C15 H15B 0.9800
C15 H15C 0.9800
C19 H19A 0.9800
C19 H19B 0.9800
C19 H19C 0.9800
C17 H17A 0.9800
C17 H17B 0.9800
C17 H17C 0.9800
C22 H22A 0.9800
C22 H22B 0.9800
C22 H22C 0.9800
C16 H16A 0.9800
C16 H16B 0.9800
C16 H16C 0.9800
C23 H23A 0.9900
C23 H23B 0.9900
